data_1529981
loop_
_publ_author_name
'Geneys, C.'
'Vilminot, S.'

_publ_section_title
;
 Etude structurale du fluorobromure d'etain (II), Sn5 Br4 F6
;
_journal_name_full 'Revue de Chimie Minerale'
_journal_page_first 395
_journal_page_last 403
_journal_volume 14
_journal_year 1977
_chemical_formula_sum 'Br4 F6 Sn5'
_chemical_name_systematic 'Sn5 Br4 F6'
_space_group_IT_number 62
_symmetry_space_group_name_Hall '-P 2ac 2n'
_symmetry_space_group_name_H-M 'P n m a'
_cell_angle_alpha 90
_cell_angle_beta 90
_cell_angle_gamma 90
_cell_formula_units_Z 4
_cell_length_a 22.563
_cell_length_b 4.315
_cell_length_c 14.934
_cell_volume 1453.964
_citation_journal_id_ASTM RVCMA8
_cod_data_source_file Geneys_RVCMA8_1977_207.cif
_cod_data_source_block Br4F6Sn5
_cod_database_code 1529981

loop_
_symmetry_equiv_pos_as_xyz
x,y,z
-x+1/2,-y,z+1/2
x+1/2,-y+1/2,-z+1/2
-x,y+1/2,-z
-x,-y,-z
x-1/2,y,-z-1/2
-x-1/2,y-1/2,z-1/2
x,-y-1/2,z

loop_
_atom_site_label
_atom_site_type_symbol
_atom_site_fract_x
_atom_site_fract_y
_atom_site_fract_z
_atom_site_occupancy
_atom_site_U_iso_or_equiv
F4 F-1 0.205 0.25 0.239 1 0.0
Br4 Br-1 0.3475 0.25 0.4413 1 0.0
Sn4 Sn+2 0.403 0.25 0.0319 1 0.0
F5 F-1 0.119 0.25 0.111 1 0.0
Sn1 Sn+2 0.0669 0.25 0.8331 1 0.0
F6 F-1 0.479 0.25 0.319 0.5 0.0
Br2 Br-1 0.1779 0.25 0.4671 1 0.0
F3 F-1 0.364 0.25 0.789 1 0.0
F2 F-1 0.466 0.25 0.677 1 0.0
Sn5 Sn+2 0.2069 0.25 0.0757 1 0.0
Sn3 Sn+2 0.2748 0.25 0.7894 1 0.0
Br3 Br-1 0.343 0.25 0.1856 1 0.0
Br1 Br-1 0.0211 0.25 0.6149 1 0.0
F7 F-1 0.038 0.25 0.983 0.5 0.0
F1 F-1 0.281 0.25 0.654 1 0.0
Sn2 Sn+2 0.0727 0.25 0.2472 1 0.0
